data_7713906
loop_
_publ_author_name
'Passarelli, Vincenzo'
'P\'erez-Torrente, Jes\'us J.'
'Palmese, Marco'

_publ_section_title
;
 Reactivity of Ir(I)-aminophosphane platforms towards oxidants
;
_journal_name_full 'Dalton Transactions'
_journal_paper_doi 10.1039/D3DT02361C
_journal_year 2023
_chemical_formula_moiety 'C46 H48 Ir N5 P2 Si, 2 (C F3 O3 S)'
_chemical_formula_sum 'C48 H48 F6 Ir N5 O6 P2 S2 Si'
_chemical_formula_weight 1251.26
_space_group_crystal_system monoclinic
_space_group_IT_number 14
_space_group_name_Hall '-P 2ybc'
_space_group_name_H-M_alt 'P 1 21/c 1'
_atom_sites_solution_hydrogens geom
_atom_sites_solution_primary heavy
_atom_sites_solution_secondary difmap
_audit_creation_method SHELXL-2014/7
_audit_update_record
;
2023-07-18 deposited with the CCDC.	2023-09-05 downloaded from the CCDC.
;
_cell_angle_alpha 90
_cell_angle_beta 93.2640(10)
_cell_angle_gamma 90
_cell_formula_units_Z 4
_cell_length_a 17.3156(16)
_cell_length_b 21.0500(19)
_cell_length_c 14.0982(13)
_cell_measurement_reflns_used 9944
_cell_measurement_temperature 100(2)
_cell_measurement_theta_max 28.204
_cell_measurement_theta_min 2.547
_cell_volume 5130.4(8)
_computing_cell_refinement 'SAINT+ in APEX2 (Bruker AXS,2008)'
_computing_data_collection 'SMART in APEX2 (Bruker AXS,2008)'
_computing_data_reduction 'SAINT+ in APEX2 (Bruker AXS,2008)'
_computing_molecular_graphics 'XP program, SHELXTL v6.12, Bruker2000'
_computing_publication_material 'XCIF program, PLATON(Spek, 1998)'
_computing_structure_refinement 'SHELXL-2014/7 (Sheldrick, 2014)'
_computing_structure_solution 'SHELXS-2013 (Sheldrick, 2008)'
_diffrn_ambient_temperature 100(2)
_diffrn_detector_area_resol_mean 8.26
_diffrn_measured_fraction_theta_full 1.000
_diffrn_measured_fraction_theta_max 0.998
_diffrn_measurement_device_type 'Bruker APEX DUO system'
_diffrn_measurement_method '\w and \f rotations with narrow frames'
_diffrn_radiation_monochromator graphite
_diffrn_radiation_source 'fine-focus sealed tube'
_diffrn_radiation_type MoK\a
_diffrn_radiation_wavelength 0.71073
_diffrn_reflns_av_R_equivalents 0.0512
_diffrn_reflns_av_unetI/netI 0.0468
_diffrn_reflns_Laue_measured_fraction_full 1.000
_diffrn_reflns_Laue_measured_fraction_max 0.998
_diffrn_reflns_limit_h_max 23
_diffrn_reflns_limit_h_min -23
_diffrn_reflns_limit_k_max 27
_diffrn_reflns_limit_k_min -26
_diffrn_reflns_limit_l_max 18
_diffrn_reflns_limit_l_min -18
_diffrn_reflns_number 52030
_diffrn_reflns_point_group_measured_fraction_full 1.000
_diffrn_reflns_point_group_measured_fraction_max 0.998
_diffrn_reflns_theta_full 25.242
_diffrn_reflns_theta_max 28.282
_diffrn_reflns_theta_min 1.178
_exptl_absorpt_coefficient_mu 2.844
_exptl_absorpt_correction_T_max 0.6205
_exptl_absorpt_correction_T_min 0.4784
_exptl_absorpt_correction_type multi-scan
_exptl_absorpt_process_details
; 
 Multi-scan correction included in APEX2 package (Bruker AXS, 2008)
;
_exptl_crystal_colour colorless
_exptl_crystal_density_diffrn 1.620
_exptl_crystal_description prism
_exptl_crystal_F_000 2504
_exptl_crystal_size_max 0.260
_exptl_crystal_size_mid 0.150
_exptl_crystal_size_min 0.100
_refine_diff_density_max 1.039
_refine_diff_density_min -0.685
_refine_diff_density_rms 0.108
_refine_ls_extinction_method none
_refine_ls_goodness_of_fit_ref 1.014
_refine_ls_hydrogen_treatment constr
_refine_ls_matrix_type full
_refine_ls_number_parameters 646
_refine_ls_number_reflns 12697
_refine_ls_number_restraints 0
_refine_ls_restrained_S_all 1.014
_refine_ls_R_factor_all 0.0482
_refine_ls_R_factor_gt 0.0298
_refine_ls_shift/su_max 0.002
_refine_ls_shift/su_mean 0.000
_refine_ls_structure_factor_coef Fsqd
_refine_ls_weighting_details 'w=1/[\s^2^(Fo^2^)+(0.0265P)^2^+3.2696P] where P=(Fo^2^+2Fc^2^)/3'
_refine_ls_weighting_scheme calc
_refine_ls_wR_factor_gt 0.0598
_refine_ls_wR_factor_ref 0.0653
_reflns_Friedel_coverage 0.000
_reflns_number_gt 9950
_reflns_number_total 12697
_reflns_threshold_expression 'I > 2\s(I)'
_cod_data_source_file d3dt02361c3.cif
_cod_data_source_block 5(CF3SO3)2_vpx196d
_cod_original_sg_symbol_H-M 'P 21/c'
_cod_database_code 7713906
_shelx_shelxl_version_number 2014/7
_shelx_space_group_comment
;
The symmetry employed for this shelxl refinement is uniquely defined
by the following loop, which should always be used as a source of
symmetry information in preference to the above space-group names.
They are only intended as comments.
;

loop_
_space_group_symop_operation_xyz
'x, y, z'
'-x, y+1/2, -z+1/2'
'-x, -y, -z'
'x, -y-1/2, z-1/2'

loop_
_atom_site_label
_atom_site_type_symbol
_atom_site_fract_x
_atom_site_fract_y
_atom_site_fract_z
_atom_site_U_iso_or_equiv
_atom_site_adp_type
_atom_site_occupancy
_atom_site_site_symmetry_order
_atom_site_calc_flag
_atom_site_refinement_flags_posn
_atom_site_refinement_flags_adp
_atom_site_refinement_flags_occupancy
_atom_site_disorder_assembly
_atom_site_disorder_group
C1 C 0.27030(17) 0.53032(15) 0.3938(2) 0.0157(6) Uani 1 1 d . . . . .
H1A H 0.2955 0.4999 0.4393 0.019 Uiso 1 1 calc R U . . .
H1B H 0.2849 0.5741 0.4132 0.019 Uiso 1 1 calc R U . . .
C2 C 0.11029(18) 0.53313(15) 0.4915(2) 0.0191(7) Uani 1 1 d . . . . .
H2A H 0.0556 0.5238 0.4760 0.029 Uiso 1 1 calc R U . . .
H2B H 0.1158 0.5775 0.5119 0.029 Uiso 1 1 calc R U . . .
H2C H 0.1299 0.5051 0.5428 0.029 Uiso 1 1 calc R U . . .
C3 C 0.27032(17) 0.35545(14) 0.3079(2) 0.0161(6) Uani 1 1 d . . . . .
C4 C 0.27985(19) 0.34624(16) 0.4062(2) 0.0220(7) Uani 1 1 d . . . . .
H4 H 0.2576 0.3753 0.4484 0.026 Uiso 1 1 calc R U . . .
C5 C 0.3220(2) 0.29446(17) 0.4419(3) 0.0307(8) Uani 1 1 d . . . . .
H5 H 0.3284 0.2881 0.5086 0.037 Uiso 1 1 calc R U . . .
C6 C 0.3550(2) 0.25187(17) 0.3806(3) 0.0323(9) Uani 1 1 d . . . . .
H6 H 0.3831 0.2162 0.4051 0.039 Uiso 1 1 calc R U . . .
C7 C 0.34651(19) 0.26182(16) 0.2837(3) 0.0275(8) Uani 1 1 d . . . . .
H7 H 0.3695 0.2330 0.2418 0.033 Uiso 1 1 calc R U . . .
C8 C 0.30520(18) 0.31283(15) 0.2471(2) 0.0213(7) Uani 1 1 d . . . . .
H8 H 0.3003 0.3192 0.1803 0.026 Uiso 1 1 calc R U . . .
C9 C 0.17342(17) 0.39338(14) 0.1524(2) 0.0147(6) Uani 1 1 d . . . . .
C10 C 0.13808(19) 0.33357(15) 0.1551(2) 0.0212(7) Uani 1 1 d . . . . .
H10 H 0.1377 0.3111 0.2135 0.025 Uiso 1 1 calc R U . . .
C11 C 0.1039(2) 0.30720(17) 0.0736(2) 0.0283(8) Uani 1 1 d . . . . .
H11 H 0.0789 0.2672 0.0767 0.034 Uiso 1 1 calc R U . . .
C12 C 0.1058(2) 0.33813(17) -0.0118(2) 0.0293(8) Uani 1 1 d . . . . .
H12 H 0.0832 0.3191 -0.0677 0.035 Uiso 1 1 calc R U . . .
C13 C 0.1405(2) 0.39679(17) -0.0165(2) 0.0250(7) Uani 1 1 d . . . . .
H13 H 0.1413 0.4183 -0.0757 0.030 Uiso 1 1 calc R U . . .
C14 C 0.17433(18) 0.42467(15) 0.0654(2) 0.0184(7) Uani 1 1 d . . . . .
H14 H 0.1981 0.4652 0.0619 0.022 Uiso 1 1 calc R U . . .
C15 C 0.09080(17) 0.40173(14) 0.3639(2) 0.0138(6) Uani 1 1 d . . . . .
C16 C 0.08953(18) 0.37737(14) 0.4559(2) 0.0169(6) Uani 1 1 d . . . . .
H16 H 0.1310 0.3862 0.5010 0.020 Uiso 1 1 calc R U . . .
C17 C 0.02800(19) 0.34031(14) 0.4816(2) 0.0192(7) Uani 1 1 d . . . . .
H17 H 0.0270 0.3256 0.5452 0.023 Uiso 1 1 calc R U . . .
C18 C -0.03221(19) 0.32401(15) 0.4169(2) 0.0200(7) Uani 1 1 d . . . . .
C19 C -0.03126(18) 0.34935(15) 0.3257(2) 0.0185(7) Uani 1 1 d . . . . .
H19 H -0.0724 0.3398 0.2805 0.022 Uiso 1 1 calc R U . . .
C20 C 0.02862(17) 0.38832(15) 0.2994(2) 0.0169(6) Uani 1 1 d . . . . .
H20 H 0.0273 0.4059 0.2373 0.020 Uiso 1 1 calc R U . . .
C21 C -0.0972(2) 0.28124(16) 0.4452(3) 0.0287(8) Uani 1 1 d . . . . .
H21A H -0.0847 0.2370 0.4306 0.043 Uiso 1 1 calc R U . . .
H21B H -0.1453 0.2934 0.4098 0.043 Uiso 1 1 calc R U . . .
H21C H -0.1038 0.2856 0.5135 0.043 Uiso 1 1 calc R U . . .
C22 C 0.23996(17) 0.66566(14) 0.2347(2) 0.0153(6) Uani 1 1 d . . . . .
C23 C 0.23512(19) 0.69179(16) 0.3253(2) 0.0217(7) Uani 1 1 d . . . . .
H23 H 0.2117 0.6682 0.3734 0.026 Uiso 1 1 calc R U . . .
C24 C 0.2643(2) 0.75186(16) 0.3454(2) 0.0265(8) Uani 1 1 d . . . . .
H24 H 0.2612 0.7690 0.4075 0.032 Uiso 1 1 calc R U . . .
C25 C 0.2978(2) 0.78699(16) 0.2761(2) 0.0261(8) Uani 1 1 d . . . . .
H25 H 0.3172 0.8284 0.2901 0.031 Uiso 1 1 calc R U . . .
C26 C 0.30300(19) 0.76166(16) 0.1863(3) 0.0258(8) Uani 1 1 d . . . . .
H26 H 0.3263 0.7856 0.1386 0.031 Uiso 1 1 calc R U . . .
C27 C 0.27441(18) 0.70147(15) 0.1655(2) 0.0196(7) Uani 1 1 d . . . . .
H27 H 0.2783 0.6845 0.1036 0.024 Uiso 1 1 calc R U . . .
C28 C 0.16278(17) 0.58239(14) 0.0949(2) 0.0148(6) Uani 1 1 d . . . . .
C29 C 0.08552(18) 0.57084(15) 0.0688(2) 0.0183(6) Uani 1 1 d . . . . .
H29 H 0.0490 0.5664 0.1161 0.022 Uiso 1 1 calc R U . . .
C30 C 0.06175(19) 0.56581(16) -0.0268(2) 0.0234(7) Uani 1 1 d . . . . .
H30 H 0.0089 0.5578 -0.0443 0.028 Uiso 1 1 calc R U . . .
C32 C 0.1142(2) 0.57234(17) -0.0968(2) 0.0262(8) Uani 1 1 d . . . . .
H32 H 0.0974 0.5684 -0.1618 0.031 Uiso 1 1 calc R U . . .
C33 C 0.19138(19) 0.58474(15) -0.0713(2) 0.0219(7) Uani 1 1 d . . . . .
H33 H 0.2275 0.5899 -0.1190 0.026 Uiso 1 1 calc R U . . .
C34 C 0.21566(18) 0.58958(14) 0.0237(2) 0.0167(6) Uani 1 1 d . . . . .
H34 H 0.2686 0.5978 0.0409 0.020 Uiso 1 1 calc R U . . .
C35 C 0.05892(17) 0.60095(14) 0.2847(2) 0.0140(6) Uani 1 1 d . . . . .
C36 C -0.00472(18) 0.56215(15) 0.2977(2) 0.0169(6) Uani 1 1 d . . . . .
H36 H 0.0030 0.5186 0.3133 0.020 Uiso 1 1 calc R U . . .
C37 C -0.07925(17) 0.58633(15) 0.2883(2) 0.0176(6) Uani 1 1 d . . . . .
H37 H -0.1218 0.5592 0.2985 0.021 Uiso 1 1 calc R U . . .
C38 C -0.09306(18) 0.64958(15) 0.2641(2) 0.0166(6) Uani 1 1 d . . . . .
C39 C -0.02879(18) 0.68774(15) 0.2516(2) 0.0171(6) Uani 1 1 d . . . . .
H39 H -0.0366 0.7312 0.2352 0.021 Uiso 1 1 calc R U . . .
C40 C 0.04595(18) 0.66468(15) 0.2621(2) 0.0169(6) Uani 1 1 d . . . . .
H40 H 0.0885 0.6923 0.2540 0.020 Uiso 1 1 calc R U . . .
C41 C -0.17428(18) 0.67499(16) 0.2527(2) 0.0237(7) Uani 1 1 d . . . . .
H41A H -0.2097 0.6406 0.2328 0.035 Uiso 1 1 calc R U . . .
H41B H -0.1767 0.7086 0.2045 0.035 Uiso 1 1 calc R U . . .
H41C H -0.1893 0.6924 0.3134 0.035 Uiso 1 1 calc R U . . .
C43 C 0.35893(18) 0.48430(16) 0.0431(2) 0.0201(7) Uani 1 1 d . . . . .
C44 C 0.3827(2) 0.47490(18) -0.0536(2) 0.0326(9) Uani 1 1 d . . . . .
H44A H 0.3409 0.4540 -0.0916 0.049 Uiso 1 1 calc R U . . .
H44B H 0.4291 0.4482 -0.0522 0.049 Uiso 1 1 calc R U . . .
H44C H 0.3939 0.5162 -0.0819 0.049 Uiso 1 1 calc R U . . .
C46 C 0.4286(2) 0.61973(17) 0.2744(2) 0.0255(8) Uani 1 1 d . . . . .
C47 C 0.4875(2) 0.66764(18) 0.2908(3) 0.0328(9) Uani 1 1 d . . . . .
H47A H 0.4858 0.6974 0.2373 0.049 Uiso 1 1 calc R U . . .
H47B H 0.5385 0.6473 0.2969 0.049 Uiso 1 1 calc R U . . .
H47C H 0.4782 0.6908 0.3494 0.049 Uiso 1 1 calc R U . . .
C49 C 0.43883(19) 0.43129(16) 0.3566(2) 0.0225(7) Uani 1 1 d . . . . .
C50 C 0.4974(2) 0.3986(2) 0.4163(3) 0.0364(9) Uani 1 1 d . . . . .
H50A H 0.4756 0.3866 0.4764 0.055 Uiso 1 1 calc R U . . .
H50B H 0.5418 0.4268 0.4291 0.055 Uiso 1 1 calc R U . . .
H50C H 0.5142 0.3603 0.3837 0.055 Uiso 1 1 calc R U . . .
C51 C 0.50534(19) 0.65488(19) -0.1065(2) 0.0289(8) Uani 1 1 d . . . . .
C52 C 0.3094(2) 0.52937(19) 0.6836(3) 0.0340(9) Uani 1 1 d . . . . .
N1 N 0.15264(14) 0.44330(11) 0.33918(17) 0.0138(5) Uani 1 1 d . . . . .
N2 N 0.13520(14) 0.57351(11) 0.29330(17) 0.0128(5) Uani 1 1 d . . . . .
N42 N 0.33822(14) 0.49231(12) 0.11677(18) 0.0175(5) Uani 1 1 d . . . . .
N45 N 0.38050(14) 0.58420(12) 0.26428(18) 0.0176(6) Uani 1 1 d . . . . .
N48 N 0.39151(15) 0.45617(13) 0.31120(18) 0.0185(6) Uani 1 1 d . . . . .
O1 O 0.48655(15) 0.64021(14) 0.07053(18) 0.0419(7) Uani 1 1 d . . . . .
O2 O 0.37340(14) 0.63968(12) -0.03779(18) 0.0325(6) Uani 1 1 d . . . . .
O3 O 0.44141(18) 0.73869(13) -0.0042(2) 0.0471(8) Uani 1 1 d . . . . .
O4 O 0.39088(14) 0.45593(13) 0.58409(18) 0.0346(6) Uani 1 1 d . . . . .
O5 O 0.34457(15) 0.41478(13) 0.73117(18) 0.0373(7) Uani 1 1 d . . . . .
O6 O 0.25391(14) 0.43359(12) 0.59499(16) 0.0280(6) Uani 1 1 d . . . . .
F1 F 0.47820(13) 0.68129(11) -0.18717(15) 0.0417(6) Uani 1 1 d . . . . .
F2 F 0.51121(14) 0.59273(12) -0.12290(16) 0.0487(7) Uani 1 1 d . . . . .
F3 F 0.57661(14) 0.67639(16) -0.08676(18) 0.0683(9) Uani 1 1 d . . . . .
F5 F 0.29804(15) 0.56995(11) 0.61186(16) 0.0453(6) Uani 1 1 d . . . . .
F6 F 0.36961(16) 0.55257(12) 0.73751(16) 0.0524(7) Uani 1 1 d . . . . .
F7 F 0.24819(16) 0.53223(13) 0.73580(18) 0.0604(8) Uani 1 1 d . . . . .
Si Si 0.16569(5) 0.52016(4) 0.38594(6) 0.01316(17) Uani 1 1 d . . . . .
P1 P 0.21951(4) 0.42487(4) 0.26118(5) 0.01310(16) Uani 1 1 d . . . . .
P2 P 0.20419(4) 0.58444(4) 0.21601(5) 0.01286(15) Uani 1 1 d . . . . .
S1 S 0.44432(5) 0.67047(4) -0.00755(6) 0.0271(2) Uani 1 1 d . . . . .
S2 S 0.32692(5) 0.44886(4) 0.64385(6) 0.02478(19) Uani 1 1 d . . . . .
Ir Ir 0.29995(2) 0.51143(2) 0.25386(2) 0.01270(4) Uani 1 1 d . . . . .

loop_
_atom_site_aniso_label
_atom_site_aniso_U_11
_atom_site_aniso_U_22
_atom_site_aniso_U_33
_atom_site_aniso_U_23
_atom_site_aniso_U_13
_atom_site_aniso_U_12
C1 0.0164(15) 0.0152(16) 0.0153(14) 0.0019(12) 0.0002(12) 0.0011(11)
C2 0.0202(16) 0.0194(16) 0.0182(15) -0.0015(13) 0.0052(13) 0.0011(13)
C3 0.0144(15) 0.0128(16) 0.0213(16) 0.0041(12) 0.0032(12) -0.0006(11)
C4 0.0223(17) 0.0219(18) 0.0221(17) 0.0035(14) 0.0043(14) 0.0044(13)
C5 0.031(2) 0.032(2) 0.0286(19) 0.0130(16) -0.0024(16) 0.0062(16)
C6 0.0254(19) 0.024(2) 0.047(2) 0.0115(17) 0.0023(17) 0.0084(15)
C7 0.0227(18) 0.0211(19) 0.039(2) -0.0023(15) 0.0079(16) 0.0069(14)
C8 0.0182(16) 0.0217(18) 0.0245(17) -0.0014(14) 0.0059(13) 0.0001(13)
C9 0.0147(15) 0.0155(16) 0.0143(14) -0.0024(12) 0.0029(12) 0.0001(11)
C10 0.0248(18) 0.0217(18) 0.0172(16) -0.0014(13) 0.0026(13) -0.0037(13)
C11 0.036(2) 0.023(2) 0.0261(18) -0.0059(15) -0.0004(16) -0.0113(15)
C12 0.036(2) 0.030(2) 0.0214(17) -0.0071(15) -0.0053(15) -0.0067(16)
C13 0.0291(19) 0.030(2) 0.0163(16) 0.0001(14) 0.0013(14) 0.0037(15)
C14 0.0209(16) 0.0173(17) 0.0171(15) -0.0012(12) 0.0031(13) 0.0019(12)
C15 0.0141(14) 0.0098(15) 0.0179(15) -0.0005(11) 0.0046(12) 0.0007(11)
C16 0.0205(16) 0.0136(16) 0.0167(15) 0.0010(12) 0.0012(13) 0.0023(12)
C17 0.0272(18) 0.0126(16) 0.0184(15) 0.0034(12) 0.0076(13) 0.0019(13)
C18 0.0205(16) 0.0124(16) 0.0280(17) -0.0014(13) 0.0089(14) 0.0004(12)
C19 0.0154(15) 0.0220(18) 0.0182(15) -0.0032(13) 0.0017(13) -0.0011(12)
C20 0.0169(16) 0.0174(17) 0.0168(15) -0.0007(12) 0.0040(12) 0.0024(12)
C21 0.0276(19) 0.0217(19) 0.038(2) -0.0056(16) 0.0112(16) -0.0099(14)
C22 0.0134(15) 0.0133(16) 0.0191(15) 0.0009(12) -0.0008(12) 0.0000(11)
C23 0.0235(17) 0.0219(18) 0.0199(16) -0.0017(13) 0.0039(13) -0.0044(13)
C24 0.0313(19) 0.0230(19) 0.0252(18) -0.0062(14) 0.0007(15) -0.0050(15)
C25 0.0276(18) 0.0154(18) 0.035(2) -0.0026(14) -0.0005(16) -0.0057(14)
C26 0.0230(18) 0.0209(19) 0.0336(19) 0.0074(15) 0.0033(15) -0.0050(14)
C27 0.0194(16) 0.0178(17) 0.0218(16) 0.0021(13) 0.0022(13) -0.0016(12)
C28 0.0178(15) 0.0122(16) 0.0145(14) 0.0020(11) 0.0020(12) 0.0005(11)
C29 0.0207(16) 0.0165(17) 0.0178(15) 0.0020(12) 0.0029(13) 0.0006(12)
C30 0.0203(17) 0.028(2) 0.0216(17) -0.0013(14) -0.0021(14) -0.0006(14)
C32 0.033(2) 0.030(2) 0.0150(16) 0.0005(14) -0.0045(14) 0.0014(15)
C33 0.0272(18) 0.0215(18) 0.0176(16) 0.0044(13) 0.0063(14) -0.0019(13)
C34 0.0177(15) 0.0123(16) 0.0205(16) 0.0013(12) 0.0048(13) -0.0013(12)
C35 0.0133(15) 0.0184(16) 0.0106(13) 0.0006(12) 0.0021(11) 0.0007(12)
C36 0.0207(16) 0.0128(16) 0.0172(15) 0.0014(12) 0.0018(13) -0.0007(12)
C37 0.0137(15) 0.0227(18) 0.0165(15) -0.0012(13) 0.0024(12) -0.0034(12)
C38 0.0193(16) 0.0184(17) 0.0120(14) -0.0002(12) 0.0004(12) 0.0009(12)
C39 0.0235(17) 0.0140(16) 0.0140(14) 0.0014(12) 0.0030(13) 0.0019(12)
C40 0.0193(16) 0.0171(17) 0.0146(15) 0.0007(12) 0.0039(12) -0.0034(12)
C41 0.0190(16) 0.0243(19) 0.0278(18) 0.0021(14) 0.0022(14) 0.0075(13)
C43 0.0195(16) 0.0204(17) 0.0205(16) 0.0047(14) 0.0013(13) 0.0049(13)
C44 0.044(2) 0.039(2) 0.0161(16) 0.0014(15) 0.0088(16) 0.0120(17)
C46 0.0241(18) 0.031(2) 0.0212(17) 0.0036(15) 0.0015(14) -0.0006(15)
C47 0.0260(19) 0.033(2) 0.040(2) -0.0043(17) 0.0030(17) -0.0066(16)
C49 0.0194(17) 0.0270(19) 0.0216(17) 0.0016(14) 0.0053(14) -0.0001(14)
C50 0.0220(19) 0.046(3) 0.041(2) 0.0111(19) -0.0025(17) 0.0096(17)
C51 0.0154(17) 0.046(2) 0.0258(19) 0.0036(17) 0.0044(14) 0.0019(15)
C52 0.042(2) 0.039(2) 0.0207(18) -0.0017(16) 0.0024(17) -0.0041(17)
N1 0.0135(12) 0.0131(13) 0.0150(12) 0.0001(10) 0.0018(10) -0.0016(10)
N2 0.0122(12) 0.0125(13) 0.0138(12) 0.0016(10) 0.0023(10) 0.0009(9)
N42 0.0149(12) 0.0171(14) 0.0205(13) 0.0030(11) 0.0018(11) 0.0022(10)
N45 0.0138(13) 0.0173(14) 0.0218(14) 0.0019(11) 0.0015(11) 0.0002(11)
N48 0.0155(13) 0.0194(15) 0.0209(14) 0.0009(11) 0.0028(11) -0.0003(11)
O1 0.0360(16) 0.064(2) 0.0261(14) 0.0039(13) 0.0035(12) 0.0121(14)
O2 0.0204(13) 0.0428(17) 0.0347(14) 0.0088(12) 0.0052(11) -0.0041(11)
O3 0.057(2) 0.0326(17) 0.0528(19) -0.0045(14) 0.0127(15) 0.0051(14)
O4 0.0263(14) 0.0420(17) 0.0365(15) 0.0008(12) 0.0102(12) 0.0005(12)
O5 0.0393(16) 0.0439(17) 0.0275(14) 0.0100(12) -0.0072(12) -0.0064(13)
O6 0.0257(13) 0.0349(15) 0.0228(12) -0.0031(11) -0.0021(10) -0.0024(11)
F1 0.0475(15) 0.0506(15) 0.0278(12) 0.0128(11) 0.0096(10) 0.0030(11)
F2 0.0536(16) 0.0587(17) 0.0342(13) -0.0034(12) 0.0051(11) 0.0290(13)
F3 0.0232(13) 0.138(3) 0.0455(15) -0.0156(16) 0.0148(12) -0.0238(15)
F5 0.0701(18) 0.0314(14) 0.0340(13) -0.0017(10) -0.0016(12) 0.0051(11)
F6 0.0780(19) 0.0463(16) 0.0310(13) -0.0027(11) -0.0132(12) -0.0254(13)
F7 0.072(2) 0.0601(18) 0.0526(16) -0.0261(13) 0.0377(15) -0.0071(14)
Si 0.0140(4) 0.0129(5) 0.0127(4) -0.0002(3) 0.0024(3) -0.0001(3)
P1 0.0143(4) 0.0125(4) 0.0127(4) -0.0001(3) 0.0018(3) 0.0006(3)
P2 0.0131(4) 0.0133(4) 0.0123(3) 0.0005(3) 0.0021(3) -0.0005(3)
S1 0.0211(4) 0.0360(6) 0.0248(4) 0.0024(4) 0.0063(4) 0.0018(4)
S2 0.0241(4) 0.0298(5) 0.0204(4) -0.0002(3) 0.0011(3) -0.0006(3)
Ir 0.01169(5) 0.01368(6) 0.01287(5) -0.00005(5) 0.00191(4) -0.00017(5)

loop_
_atom_type_symbol
_atom_type_description
_atom_type_scat_dispersion_real
_atom_type_scat_dispersion_imag
_atom_type_scat_source
C C 0.0033 0.0016 'International Tables Vol C Tables 4.2.6.8 and 6.1.1.4'
H H 0.0000 0.0000 'International Tables Vol C Tables 4.2.6.8 and 6.1.1.4'
N N 0.0061 0.0033 'International Tables Vol C Tables 4.2.6.8 and 6.1.1.4'
O O 0.0106 0.0060 'International Tables Vol C Tables 4.2.6.8 and 6.1.1.4'
F F 0.0171 0.0103 'International Tables Vol C Tables 4.2.6.8 and 6.1.1.4'
Si Si 0.0817 0.0704 'International Tables Vol C Tables 4.2.6.8 and 6.1.1.4'
P P 0.1023 0.0942 'International Tables Vol C Tables 4.2.6.8 and 6.1.1.4'
S S 0.1246 0.1234 'International Tables Vol C Tables 4.2.6.8 and 6.1.1.4'
Ir Ir -1.4442 7.9887 'International Tables Vol C Tables 4.2.6.8 and 6.1.1.4'

loop_
_geom_angle_atom_site_label_1
_geom_angle_atom_site_label_2
_geom_angle_atom_site_label_3
_geom_angle
_geom_angle_site_symmetry_1
_geom_angle_site_symmetry_3
_geom_angle_publ_flag
Si C1 Ir 102.45(14) . . ?
Si C1 H1A 111.3 . . ?
Ir C1 H1A 111.3 . . ?
Si C1 H1B 111.3 . . ?
Ir C1 H1B 111.3 . . ?
H1A C1 H1B 109.2 . . ?
Si C2 H2A 109.5 . . ?
Si C2 H2B 109.5 . . ?
H2A C2 H2B 109.5 . . ?
Si C2 H2C 109.5 . . ?
H2A C2 H2C 109.5 . . ?
H2B C2 H2C 109.5 . . ?
C4 C3 C8 119.1(3) . . ?
C4 C3 P1 120.0(2) . . ?
C8 C3 P1 120.8(2) . . ?
C5 C4 C3 119.8(3) . . ?
C5 C4 H4 120.1 . . ?
C3 C4 H4 120.1 . . ?
C6 C5 C4 120.4(3) . . ?
C6 C5 H5 119.8 . . ?
C4 C5 H5 119.8 . . ?
C7 C6 C5 119.5(3) . . ?
C7 C6 H6 120.2 . . ?
C5 C6 H6 120.2 . . ?
C8 C7 C6 120.9(3) . . ?
C8 C7 H7 119.6 . . ?
C6 C7 H7 119.6 . . ?
C7 C8 C3 120.3(3) . . ?
C7 C8 H8 119.9 . . ?
C3 C8 H8 119.9 . . ?
C14 C9 C10 118.4(3) . . ?
C14 C9 P1 123.0(2) . . ?
C10 C9 P1 118.5(2) . . ?
C11 C10 C9 120.4(3) . . ?
C11 C10 H10 119.8 . . ?
C9 C10 H10 119.8 . . ?
C12 C11 C10 120.7(3) . . ?
C12 C11 H11 119.7 . . ?
C10 C11 H11 119.7 . . ?
C11 C12 C13 120.1(3) . . ?
C11 C12 H12 120.0 . . ?
C13 C12 H12 120.0 . . ?
C12 C13 C14 120.1(3) . . ?
C12 C13 H13 120.0 . . ?
C14 C13 H13 120.0 . . ?
C9 C14 C13 120.3(3) . . ?
C9 C14 H14 119.8 . . ?
C13 C14 H14 119.8 . . ?
C16 C15 C20 118.5(3) . . ?
C16 C15 N1 120.0(3) . . ?
C20 C15 N1 121.4(3) . . ?
C17 C16 C15 120.2(3) . . ?
C17 C16 H16 119.9 . . ?
C15 C16 H16 119.9 . . ?
C16 C17 C18 121.8(3) . . ?
C16 C17 H17 119.1 . . ?
C18 C17 H17 119.1 . . ?
C17 C18 C19 117.6(3) . . ?
C17 C18 C21 121.1(3) . . ?
C19 C18 C21 121.3(3) . . ?
C20 C19 C18 121.4(3) . . ?
C20 C19 H19 119.3 . . ?
C18 C19 H19 119.3 . . ?
C19 C20 C15 120.3(3) . . ?
C19 C20 H20 119.8 . . ?
C15 C20 H20 119.8 . . ?
C18 C21 H21A 109.5 . . ?
C18 C21 H21B 109.5 . . ?
H21A C21 H21B 109.5 . . ?
C18 C21 H21C 109.5 . . ?
H21A C21 H21C 109.5 . . ?
H21B C21 H21C 109.5 . . ?
C27 C22 C23 118.5(3) . . ?
C27 C22 P2 124.0(2) . . ?
C23 C22 P2 117.5(2) . . ?
C24 C23 C22 120.4(3) . . ?
C24 C23 H23 119.8 . . ?
C22 C23 H23 119.8 . . ?
C25 C24 C23 120.5(3) . . ?
C25 C24 H24 119.8 . . ?
C23 C24 H24 119.8 . . ?
C24 C25 C26 119.6(3) . . ?
C24 C25 H25 120.2 . . ?
C26 C25 H25 120.2 . . ?
C25 C26 C27 120.4(3) . . ?
C25 C26 H26 119.8 . . ?
C27 C26 H26 119.8 . . ?
C26 C27 C22 120.6(3) . . ?
C26 C27 H27 119.7 . . ?
C22 C27 H27 119.7 . . ?
C29 C28 C34 119.1(3) . . ?
C29 C28 P2 125.2(2) . . ?
C34 C28 P2 115.5(2) . . ?
C28 C29 C30 119.8(3) . . ?
C28 C29 H29 120.1 . . ?
C30 C29 H29 120.1 . . ?
C32 C30 C29 120.8(3) . . ?
C32 C30 H30 119.6 . . ?
C29 C30 H30 119.6 . . ?
C30 C32 C33 119.7(3) . . ?
C30 C32 H32 120.2 . . ?
C33 C32 H32 120.2 . . ?
C34 C33 C32 119.9(3) . . ?
C34 C33 H33 120.0 . . ?
C32 C33 H33 120.0 . . ?
C33 C34 C28 120.6(3) . . ?
C33 C34 H34 119.7 . . ?
C28 C34 H34 119.7 . . ?
C36 C35 C40 118.4(3) . . ?
C36 C35 N2 118.8(3) . . ?
C40 C35 N2 122.7(3) . . ?
C37 C36 C35 120.7(3) . . ?
C37 C36 H36 119.6 . . ?
C35 C36 H36 119.6 . . ?
C36 C37 C38 121.4(3) . . ?
C36 C37 H37 119.3 . . ?
C38 C37 H37 119.3 . . ?
C37 C38 C39 117.1(3) . . ?
C37 C38 C41 120.8(3) . . ?
C39 C38 C41 122.0(3) . . ?
C40 C39 C38 122.3(3) . . ?
C40 C39 H39 118.9 . . ?
C38 C39 H39 118.9 . . ?
C39 C40 C35 120.0(3) . . ?
C39 C40 H40 120.0 . . ?
C35 C40 H40 120.0 . . ?
C38 C41 H41A 109.5 . . ?
C38 C41 H41B 109.5 . . ?
H41A C41 H41B 109.5 . . ?
C38 C41 H41C 109.5 . . ?
H41A C41 H41C 109.5 . . ?
H41B C41 H41C 109.5 . . ?
N42 C43 C44 177.7(3) . . ?
C43 C44 H44A 109.5 . . ?
C43 C44 H44B 109.5 . . ?
H44A C44 H44B 109.5 . . ?
C43 C44 H44C 109.5 . . ?
H44A C44 H44C 109.5 . . ?
H44B C44 H44C 109.5 . . ?
N45 C46 C47 176.6(4) . . ?
C46 C47 H47A 109.5 . . ?
C46 C47 H47B 109.5 . . ?
H47A C47 H47B 109.5 . . ?
C46 C47 H47C 109.5 . . ?
H47A C47 H47C 109.5 . . ?
H47B C47 H47C 109.5 . . ?
N48 C49 C50 178.2(4) . . ?
C49 C50 H50A 109.5 . . ?
C49 C50 H50B 109.5 . . ?
H50A C50 H50B 109.5 . . ?
C49 C50 H50C 109.5 . . ?
H50A C50 H50C 109.5 . . ?
H50B C50 H50C 109.5 . . ?
F1 C51 F3 108.4(3) . . ?
F1 C51 F2 106.8(3) . . ?
F3 C51 F2 106.9(3) . . ?
F1 C51 S1 112.8(2) . . ?
F3 C51 S1 110.4(3) . . ?
F2 C51 S1 111.2(2) . . ?
F7 C52 F5 107.7(3) . . ?
F7 C52 F6 106.7(3) . . ?
F5 C52 F6 105.8(3) . . ?
F7 C52 S2 111.5(3) . . ?
F5 C52 S2 112.7(2) . . ?
F6 C52 S2 112.1(3) . . ?
C15 N1 P1 124.4(2) . . ?
C15 N1 Si 123.35(19) . . ?
P1 N1 Si 112.21(14) . . ?
C35 N2 P2 124.98(19) . . ?
C35 N2 Si 123.19(19) . . ?
P2 N2 Si 111.76(13) . . ?
C43 N42 Ir 177.6(3) . . ?
C46 N45 Ir 173.5(3) . . ?
C49 N48 Ir 168.2(3) . . ?
N1 Si N2 106.22(12) . . ?
N1 Si C1 103.73(13) . . ?
N2 Si C1 102.88(13) . . ?
N1 Si C2 112.27(13) . . ?
N2 Si C2 110.73(13) . . ?
C1 Si C2 119.80(14) . . ?
N1 P1 C3 106.62(13) . . ?
N1 P1 C9 110.49(13) . . ?
C3 P1 C9 101.17(14) . . ?
N1 P1 Ir 106.68(9) . . ?
C3 P1 Ir 111.89(10) . . ?
C9 P1 Ir 119.36(10) . . ?
N2 P2 C28 110.49(13) . . ?
N2 P2 C22 106.37(13) . . ?
C28 P2 C22 105.65(14) . . ?
N2 P2 Ir 106.74(9) . . ?
C28 P2 Ir 116.31(10) . . ?
C22 P2 Ir 110.89(10) . . ?
O2 S1 O1 114.73(17) . . ?
O2 S1 O3 115.51(17) . . ?
O1 S1 O3 115.81(18) . . ?
O2 S1 C51 102.40(16) . . ?
O1 S1 C51 102.38(16) . . ?
O3 S1 C51 103.14(18) . . ?
O4 S2 O6 115.30(15) . . ?
O4 S2 O5 114.77(16) . . ?
O6 S2 O5 115.75(15) . . ?
O4 S2 C52 103.41(17) . . ?
O6 S2 C52 101.44(17) . . ?
O5 S2 C52 103.41(17) . . ?
N45 Ir N48 83.76(10) . . ?
N45 Ir C1 89.60(11) . . ?
N48 Ir C1 87.87(11) . . ?
N45 Ir N42 87.75(10) . . ?
N48 Ir N42 88.70(10) . . ?
C1 Ir N42 175.88(10) . . ?
N45 Ir P1 171.92(7) . . ?
N48 Ir P1 89.41(7) . . ?
C1 Ir P1 85.81(9) . . ?
N42 Ir P1 96.44(7) . . ?
N45 Ir P2 89.77(7) . . ?
N48 Ir P2 168.94(7) . . ?
C1 Ir P2 83.12(8) . . ?
N42 Ir P2 100.02(7) . . ?
P1 Ir P2 96.27(3) . . ?

loop_
_geom_bond_atom_site_label_1
_geom_bond_atom_site_label_2
_geom_bond_distance
_geom_bond_site_symmetry_2
_geom_bond_publ_flag
C1 Si 1.821(3) . ?
C1 Ir 2.105(3) . ?
C1 H1A 0.9900 . ?
C1 H1B 0.9900 . ?
C2 Si 1.836(3) . ?
C2 H2A 0.9800 . ?
C2 H2B 0.9800 . ?
C2 H2C 0.9800 . ?
C3 C4 1.400(4) . ?
C3 C8 1.401(4) . ?
C3 P1 1.810(3) . ?
C4 C5 1.390(4) . ?
C4 H4 0.9500 . ?
C5 C6 1.390(5) . ?
C5 H5 0.9500 . ?
C6 C7 1.382(5) . ?
C6 H6 0.9500 . ?
C7 C8 1.374(5) . ?
C7 H7 0.9500 . ?
C8 H8 0.9500 . ?
C9 C14 1.393(4) . ?
C9 C10 1.401(4) . ?
C9 P1 1.813(3) . ?
C10 C11 1.378(4) . ?
C10 H10 0.9500 . ?
C11 C12 1.371(5) . ?
C11 H11 0.9500 . ?
C12 C13 1.376(5) . ?
C12 H12 0.9500 . ?
C13 C14 1.395(4) . ?
C13 H13 0.9500 . ?
C14 H14 0.9500 . ?
C15 C16 1.396(4) . ?
C15 C20 1.398(4) . ?
C15 N1 1.441(4) . ?
C16 C17 1.385(4) . ?
C16 H16 0.9500 . ?
C17 C18 1.388(5) . ?
C17 H17 0.9500 . ?
C18 C19 1.394(4) . ?
C18 C21 1.513(4) . ?
C19 C20 1.389(4) . ?
C19 H19 0.9500 . ?
C20 H20 0.9500 . ?
C21 H21A 0.9800 . ?
C21 H21B 0.9800 . ?
C21 H21C 0.9800 . ?
C22 C27 1.393(4) . ?
C22 C23 1.398(4) . ?
C22 P2 1.832(3) . ?
C23 C24 1.385(4) . ?
C23 H23 0.9500 . ?
C24 C25 1.380(5) . ?
C24 H24 0.9500 . ?
C25 C26 1.381(5) . ?
C25 H25 0.9500 . ?
C26 C27 1.386(4) . ?
C26 H26 0.9500 . ?
C27 H27 0.9500 . ?
C28 C29 1.389(4) . ?
C28 C34 1.405(4) . ?
C28 P2 1.815(3) . ?
C29 C30 1.391(4) . ?
C29 H29 0.9500 . ?
C30 C32 1.385(5) . ?
C30 H30 0.9500 . ?
C32 C33 1.389(5) . ?
C32 H32 0.9500 . ?
C33 C34 1.384(4) . ?
C33 H33 0.9500 . ?
C34 H34 0.9500 . ?
C35 C36 1.392(4) . ?
C35 C40 1.394(4) . ?
C35 N2 1.440(4) . ?
C36 C37 1.387(4) . ?
C36 H36 0.9500 . ?
C37 C38 1.392(4) . ?
C37 H37 0.9500 . ?
C38 C39 1.392(4) . ?
C38 C41 1.505(4) . ?
C39 C40 1.382(4) . ?
C39 H39 0.9500 . ?
C40 H40 0.9500 . ?
C41 H41A 0.9800 . ?
C41 H41B 0.9800 . ?
C41 H41C 0.9800 . ?
C43 N42 1.131(4) . ?
C43 C44 1.459(4) . ?
C44 H44A 0.9800 . ?
C44 H44B 0.9800 . ?
C44 H44C 0.9800 . ?
C46 N45 1.123(4) . ?
C46 C47 1.444(5) . ?
C47 H47A 0.9800 . ?
C47 H47B 0.9800 . ?
C47 H47C 0.9800 . ?
C49 N48 1.138(4) . ?
C49 C50 1.454(5) . ?
C50 H50A 0.9800 . ?
C50 H50B 0.9800 . ?
C50 H50C 0.9800 . ?
C51 F1 1.327(4) . ?
C51 F3 1.329(4) . ?
C51 F2 1.333(4) . ?
C51 S1 1.827(4) . ?
C52 F7 1.326(4) . ?
C52 F5 1.330(4) . ?
C52 F6 1.346(4) . ?
C52 S2 1.816(4) . ?
N1 P1 1.687(2) . ?
N1 Si 1.757(3) . ?
N2 P2 1.678(2) . ?
N2 Si 1.780(2) . ?
N42 Ir 2.117(3) . ?
N45 Ir 2.071(3) . ?
N48 Ir 2.091(3) . ?
O1 S1 1.435(3) . ?
O2 S1 1.432(3) . ?
O3 S1 1.438(3) . ?
O4 S2 1.437(3) . ?
O5 S2 1.442(3) . ?
O6 S2 1.441(2) . ?
P1 Ir 2.2994(8) . ?
P2 Ir 2.3012(8) . ?
